data_7220978
loop_
_publ_author_name
'Anderson, Kris'
'Atkins, Martin P.'
'Estager, Julien'
'Kuah, Yongcheun'
'Ng, Shieling'
'Oliferenko, Alexander A.'
'Plechkova, Natalia V.'
'Puga, Alberto V.'
'Seddon, Kenneth R.'
'Wassell, David F.'

_publ_section_title
;
 Carbon dioxide uptake from natural gas by binary ionic liquid--water
 mixtures
;
_journal_issue 8
_journal_name_full 'Green Chem.'
_journal_page_first 4340
_journal_paper_doi 10.1039/C5GC00720H
_journal_volume 17
_journal_year 2015
_chemical_formula_sum 'C34 H74 O6 P2'
_chemical_formula_weight 640.87
_chemical_name_common '[P4444][HCO3]'
_chemical_name_systematic 'tetrabutylphosphonium hydrogencarbonate'
_chemical_properties_physical 'Moisture-sensitive, Hygroscopic'
_space_group_IT_number 14
_symmetry_cell_setting monoclinic
_symmetry_space_group_name_Hall '-P 2ybc'
_symmetry_space_group_name_H-M 'P 1 21/c 1'
_atom_sites_solution_hydrogens geom
_atom_sites_solution_primary direct
_atom_sites_solution_secondary difmap
_audit_creation_method SHELXL-97
_audit_update_record
;
2015-03-24 deposited with the CCDC.
2015-06-25 downloaded from the CCDC.
;
_cell_angle_alpha 90.000(5)
_cell_angle_beta 90.812(5)
_cell_angle_gamma 90.000(5)
_cell_formula_units_Z 4
_cell_length_a 10.569(5)
_cell_length_b 11.627(5)
_cell_length_c 31.826(5)
_cell_measurement_reflns_used 6474
_cell_measurement_temperature 150(2)
_cell_measurement_theta_max 29.5169
_cell_measurement_theta_min 2.6700
_cell_volume 3911(3)
_computing_cell_refinement 'CrysAlisPro, Oxford Diffraction Ltd,Version 1.1'
_computing_data_collection 'CrysAlisPro, Oxford Diffraction Ltd,Version 1.1'
_computing_data_reduction 'CrysAlisPro, Oxford Diffraction Ltd,Version 1.1'
_computing_molecular_graphics 'Bruker SHELXTL'
_computing_publication_material 'Bruker SHELXTL'
_computing_structure_refinement 'SHELXL-97 (Sheldrick, 2008)'
_computing_structure_solution 'SHELXS-97 (Sheldrick, 2008)'
_diffrn_ambient_temperature 150(2)
_diffrn_detector_area_resol_mean 10.3795
_diffrn_measured_fraction_theta_full 0.866
_diffrn_measured_fraction_theta_max 0.866
_diffrn_measurement_device_type 'Xcalibur, Atlas, Gemini ultra'
_diffrn_measurement_method 'phi and omega scans'
_diffrn_radiation_monochromator graphite
_diffrn_radiation_source 'fine-focus sealed tube'
_diffrn_radiation_type MoK\a
_diffrn_radiation_wavelength 0.71073
_diffrn_reflns_av_R_equivalents 0.0651
_diffrn_reflns_av_sigmaI/netI 0.1343
_diffrn_reflns_limit_h_max 10
_diffrn_reflns_limit_h_min -14
_diffrn_reflns_limit_k_max 15
_diffrn_reflns_limit_k_min -15
_diffrn_reflns_limit_l_max 43
_diffrn_reflns_limit_l_min -40
_diffrn_reflns_number 28489
_diffrn_reflns_theta_full 29.58
_diffrn_reflns_theta_max 29.58
_diffrn_reflns_theta_min 2.68
_exptl_absorpt_coefficient_mu 0.149
_exptl_absorpt_correction_T_max 1.00000
_exptl_absorpt_correction_T_min 0.84997
_exptl_absorpt_correction_type multi-scan
_exptl_absorpt_process_details empirical
_exptl_crystal_colour colourless
_exptl_crystal_density_diffrn 1.089
_exptl_crystal_density_meas ?
_exptl_crystal_density_method 'not measured'
_exptl_crystal_description needle
_exptl_crystal_F_000 1424
_exptl_crystal_recrystallization_method
'Single crystals of [P4 4 4 4][HCO3] were harvested from a bulk wet sample of [P4 4 4 4][HCO2] under atmospheric air'
_exptl_crystal_size_max 0.40
_exptl_crystal_size_mid 0.20
_exptl_crystal_size_min 0.20
_refine_diff_density_max 0.638
_refine_diff_density_min -0.275
_refine_diff_density_rms 0.051
_refine_ls_extinction_method none
_refine_ls_goodness_of_fit_ref 0.880
_refine_ls_hydrogen_treatment mixed
_refine_ls_matrix_type full
_refine_ls_number_parameters 382
_refine_ls_number_reflns 9503
_refine_ls_number_restraints 15
_refine_ls_restrained_S_all 0.880
_refine_ls_R_factor_all 0.1350
_refine_ls_R_factor_gt 0.0567
_refine_ls_shift/su_max 0.001
_refine_ls_shift/su_mean 0.000
_refine_ls_structure_factor_coef Fsqd
_refine_ls_weighting_details 'calc w=1/[\s^2^(Fo^2^)+(0.0618P)^2^+0.0000P] where P=(Fo^2^+2Fc^2^)/3'
_refine_ls_weighting_scheme calc
_refine_ls_wR_factor_gt 0.1170
_refine_ls_wR_factor_ref 0.1331
_reflns_number_gt 4629
_reflns_number_total 9503
_reflns_threshold_expression >2sigma(I)
_cod_data_source_file c5gc00720h1.cif
_cod_data_source_block p10prr115
_cod_depositor_comments
;
The following automatic conversions were performed:

'_symmetry_cell_setting' value 'Monoclinic' changed to 'monoclinic'
according to
/usr/data/users/saulius/crontab/automatic-downloads/rss-feeds/RSC/lib/dictionaries/cif_core.dic
dictionary named 'cif_core.dic' version 2.4.2 from 2011-04-26.

'_exptl_crystal_density_meas' value 'not measured' was changed to '?'
- the value is perceived as not measured.

Automatic conversion script
Id: cif_fix_values 3271 2015-04-21 07:52:19Z andrius 

 Adding full bibliography for 7220977--7220978.cif.
;
_cod_original_sg_symbol_H-M P2(1)/c
_cod_database_code 7220978

loop_
_space_group_symop_id
_space_group_symop_operation_xyz
1 'x, y, z'
2 '-x, y+1/2, -z+1/2'
3 '-x, -y, -z'
4 'x, -y-1/2, z-1/2'

loop_
_atom_site_label
_atom_site_type_symbol
_atom_site_fract_x
_atom_site_fract_y
_atom_site_fract_z
_atom_site_U_iso_or_equiv
_atom_site_adp_type
_atom_site_occupancy
_atom_site_symmetry_multiplicity
_atom_site_calc_flag
_atom_site_refinement_flags
_atom_site_disorder_assembly
_atom_site_disorder_group
P1A P 0.21565(6) 0.49181(5) 0.437855(18) 0.02262(15) Uani 1 1 d . . .
C11A C 0.1888(2) 0.35265(19) 0.46092(7) 0.0258(6) Uani 1 1 d . . .
H11A H 0.1958 0.3602 0.4919 0.031 Uiso 1 1 calc R . .
H11B H 0.1011 0.3287 0.4541 0.031 Uiso 1 1 calc R . .
C12A C 0.2785(2) 0.2576(2) 0.44695(7) 0.0289(6) Uani 1 1 d . . .
H12A H 0.2731 0.2501 0.4160 0.035 Uiso 1 1 calc R . .
H12B H 0.3664 0.2795 0.4546 0.035 Uiso 1 1 calc R . .
C13A C 0.2485(3) 0.1427(2) 0.46675(8) 0.0377(7) Uani 1 1 d . . .
H13A H 0.1606 0.1212 0.4589 0.045 Uiso 1 1 calc R . .
H13B H 0.2525 0.1512 0.4977 0.045 Uiso 1 1 calc R . .
C14A C 0.3359(3) 0.0460(2) 0.45413(9) 0.0526(9) Uani 1 1 d . . .
H14A H 0.3105 -0.0251 0.4682 0.079 Uiso 1 1 calc R . .
H14B H 0.4230 0.0653 0.4624 0.079 Uiso 1 1 calc R . .
H14C H 0.3309 0.0352 0.4236 0.079 Uiso 1 1 calc R . .
C21A C 0.2164(2) 0.4780(2) 0.38164(7) 0.0252(5) Uani 1 1 d . . .
H21A H 0.2338 0.5545 0.3693 0.030 Uiso 1 1 calc R . .
H21B H 0.2867 0.4263 0.3738 0.030 Uiso 1 1 calc R . .
C22A C 0.0942(2) 0.4316(2) 0.36216(7) 0.0297(6) Uani 1 1 d . . .
H22A H 0.0209 0.4692 0.3755 0.036 Uiso 1 1 calc R . .
H22B H 0.0884 0.3479 0.3675 0.036 Uiso 1 1 calc R . .
C23A C 0.0890(2) 0.4535(2) 0.31486(7) 0.0345(6) Uani 1 1 d . . .
H23A H 0.0911 0.5374 0.3097 0.041 Uiso 1 1 calc R . .
H23B H 0.1648 0.4193 0.3019 0.041 Uiso 1 1 calc R . .
C24A C -0.0287(3) 0.4033(2) 0.29416(9) 0.0492(8) Uani 1 1 d . . .
H24A H -0.0283 0.4202 0.2640 0.074 Uiso 1 1 calc R . .
H24B H -0.1040 0.4374 0.3067 0.074 Uiso 1 1 calc R . .
H24C H -0.0298 0.3198 0.2984 0.074 Uiso 1 1 calc R . .
C31A C 0.0869(2) 0.58294(19) 0.45243(7) 0.0238(5) Uani 1 1 d D . .
H31A H 0.0067 0.5414 0.4468 0.029 Uiso 1 1 calc R . .
H31B H 0.0929 0.5973 0.4831 0.029 Uiso 1 1 calc R . .
C32A C 0.0811(2) 0.6993(2) 0.42973(7) 0.0285(6) Uani 1 1 d D . .
H32A H 0.1563 0.7455 0.4377 0.034 Uiso 1 1 calc R . .
H32B H 0.0830 0.6864 0.3990 0.034 Uiso 1 1 calc R . .
C33A C -0.0381(2) 0.76578(19) 0.44059(7) 0.0282(6) Uani 1 1 d D . .
H33A H -0.1130 0.7230 0.4300 0.034 Uiso 1 1 calc R . .
H33B H -0.0445 0.7715 0.4715 0.034 Uiso 1 1 calc R . .
C34A C -0.0390(3) 0.8862(2) 0.42182(8) 0.0400(7) Uani 1 1 d D . .
H34A H -0.1185 0.9247 0.4287 0.060 Uiso 1 1 calc R . .
H34B H -0.0315 0.8810 0.3912 0.060 Uiso 1 1 calc R . .
H34C H 0.0324 0.9303 0.4334 0.060 Uiso 1 1 calc R . .
C41A C 0.3640(2) 0.5487(2) 0.45648(7) 0.0248(5) Uani 1 1 d . . .
H41A H 0.3522 0.5804 0.4850 0.030 Uiso 1 1 calc R . .
H41B H 0.4256 0.4848 0.4588 0.030 Uiso 1 1 calc R . .
C42A C 0.4206(2) 0.6433(2) 0.42850(7) 0.0264(6) Uani 1 1 d . . .
H42A H 0.4502 0.6080 0.4021 0.032 Uiso 1 1 calc R . .
H42B H 0.3534 0.6993 0.4211 0.032 Uiso 1 1 calc R . .
C43A C 0.5300(2) 0.7067(2) 0.44931(8) 0.0327(6) Uani 1 1 d . . .
H43A H 0.4997 0.7469 0.4747 0.039 Uiso 1 1 calc R . .
H43B H 0.5956 0.6507 0.4583 0.039 Uiso 1 1 calc R . .
C44A C 0.5874(3) 0.7933(2) 0.41968(9) 0.0483(8) Uani 1 1 d . . .
H44A H 0.6545 0.8360 0.4344 0.072 Uiso 1 1 calc R . .
H44B H 0.5218 0.8469 0.4099 0.072 Uiso 1 1 calc R . .
H44C H 0.6231 0.7530 0.3955 0.072 Uiso 1 1 calc R . .
P1B P 0.58093(6) 0.11793(5) 0.316568(18) 0.02456(16) Uani 1 1 d . . .
C11B C 0.6082(2) -0.03062(19) 0.30434(7) 0.0282(6) Uani 1 1 d . A .
H11C H 0.5425 -0.0765 0.3185 0.034 Uiso 1 1 calc R . .
H11D H 0.5946 -0.0406 0.2737 0.034 Uiso 1 1 calc R . .
C12B C 0.7358(2) -0.0824(2) 0.31570(8) 0.0345(6) Uani 1 1 d . . .
H12C H 0.8034 -0.0353 0.3031 0.041 Uiso 1 1 calc R A .
H12D H 0.7478 -0.0805 0.3466 0.041 Uiso 1 1 calc R . .
C13B C 0.7473(3) -0.2051(2) 0.30046(8) 0.0393(7) Uani 1 1 d . A .
H13C H 0.6769 -0.2506 0.3122 0.047 Uiso 1 1 calc R . .
H13D H 0.7375 -0.2058 0.2695 0.047 Uiso 1 1 calc R . .
C14B C 0.8705(3) -0.2628(2) 0.31219(9) 0.0532(8) Uani 1 1 d . . .
H14D H 0.8727 -0.3400 0.2998 0.080 Uiso 1 1 calc R A .
H14E H 0.8779 -0.2687 0.3428 0.080 Uiso 1 1 calc R . .
H14F H 0.9412 -0.2173 0.3015 0.080 Uiso 1 1 calc R . .
C21B C 0.4266(3) 0.1545(2) 0.29694(8) 0.0390(7) Uani 1 1 d . A .
H21C H 0.4188 0.2393 0.2963 0.047 Uiso 1 1 calc R . .
H21D H 0.4183 0.1265 0.2677 0.047 Uiso 1 1 calc R . .
C22B C 0.3190(2) 0.1060(2) 0.32213(8) 0.0360(7) Uani 1 1 d . . .
H22C H 0.3330 0.0225 0.3260 0.043 Uiso 1 1 calc R A .
H22D H 0.3203 0.1422 0.3503 0.043 Uiso 1 1 calc R . .
C23B C 0.1910(3) 0.1239(3) 0.30236(11) 0.0597(9) Uani 1 1 d . A .
H23C H 0.1778 0.2075 0.2983 0.072 Uiso 1 1 calc R . .
H23D H 0.1904 0.0879 0.2742 0.072 Uiso 1 1 calc R . .
C24B C 0.0820(3) 0.0773(3) 0.32630(13) 0.0776(12) Uani 1 1 d . . .
H24D H 0.0030 0.0937 0.3110 0.116 Uiso 1 1 calc R A .
H24E H 0.0796 0.1137 0.3541 0.116 Uiso 1 1 calc R . .
H24F H 0.0917 -0.0060 0.3296 0.116 Uiso 1 1 calc R . .
C31B C 0.7107(7) 0.2050(6) 0.29710(18) 0.0286(16) Uiso 0.50 1 d PD A 1
H31C H 0.6932 0.2868 0.3035 0.034 Uiso 0.50 1 calc PR A 1
H31D H 0.7892 0.1832 0.3124 0.034 Uiso 0.50 1 calc PR A 1
C32B C 0.7332(5) 0.1931(4) 0.24946(13) 0.0262(11) Uiso 0.50 1 d PD A 1
H32C H 0.8244 0.2038 0.2439 0.031 Uiso 0.50 1 calc PR A 1
H32D H 0.7096 0.1144 0.2404 0.031 Uiso 0.50 1 calc PR A 1
C33B C 0.6580(6) 0.2793(5) 0.22377(17) 0.0497(15) Uiso 0.50 1 d PD A 1
H33C H 0.5672 0.2724 0.2306 0.060 Uiso 0.50 1 calc PR A 1
H33D H 0.6858 0.3581 0.2312 0.060 Uiso 0.50 1 calc PR A 1
C34B C 0.6750(6) 0.2603(5) 0.17722(16) 0.0404(15) Uiso 0.50 1 d PD A 1
H34D H 0.6376 0.3248 0.1616 0.061 Uiso 0.50 1 calc PR A 1
H34E H 0.6330 0.1886 0.1688 0.061 Uiso 0.50 1 calc PR A 1
H34F H 0.7655 0.2552 0.1711 0.061 Uiso 0.50 1 calc PR A 1
C31' C 0.6822(8) 0.2095(7) 0.2875(2) 0.050(2) Uiso 0.50 1 d PD A 2
H31E H 0.6718 0.2891 0.2979 0.060 Uiso 0.50 1 calc PR A 2
H31F H 0.7709 0.1864 0.2933 0.060 Uiso 0.50 1 calc PR A 2
C32' C 0.6608(6) 0.2096(5) 0.24103(15) 0.0360(13) Uiso 0.50 1 d PD A 2
H32E H 0.5725 0.2337 0.2351 0.043 Uiso 0.50 1 calc PR A 2
H32F H 0.6704 0.1299 0.2306 0.043 Uiso 0.50 1 calc PR A 2
C33' C 0.7482(6) 0.2865(5) 0.21692(15) 0.0412(14) Uiso 0.50 1 d PD A 2
H33E H 0.7371 0.3665 0.2269 0.049 Uiso 0.50 1 calc PR A 2
H33F H 0.8366 0.2636 0.2233 0.049 Uiso 0.50 1 calc PR A 2
C34' C 0.7279(6) 0.2838(5) 0.17081(17) 0.0429(15) Uiso 0.50 1 d PD A 2
H34G H 0.7838 0.3400 0.1575 0.064 Uiso 0.50 1 calc PR A 2
H34H H 0.6396 0.3030 0.1642 0.064 Uiso 0.50 1 calc PR A 2
H34I H 0.7469 0.2067 0.1602 0.064 Uiso 0.50 1 calc PR A 2
C41B C 0.5877(3) 0.1351(2) 0.37310(7) 0.0366(7) Uani 1 1 d . A .
H41C H 0.5324 0.2003 0.3807 0.044 Uiso 1 1 calc R . .
H41D H 0.5519 0.0650 0.3860 0.044 Uiso 1 1 calc R . .
C42B C 0.7178(2) 0.1559(2) 0.39244(8) 0.0357(6) Uani 1 1 d . . .
H42C H 0.7776 0.0985 0.3812 0.043 Uiso 1 1 calc R A .
H42D H 0.7476 0.2331 0.3840 0.043 Uiso 1 1 calc R . .
C43B C 0.7190(3) 0.1483(3) 0.43977(9) 0.0582(9) Uani 1 1 d . A .
H43C H 0.6513 0.1986 0.4506 0.070 Uiso 1 1 calc R . .
H43D H 0.6985 0.0684 0.4479 0.070 Uiso 1 1 calc R . .
C44B C 0.8409(4) 0.1814(3) 0.46055(11) 0.0718(11) Uani 1 1 d . . .
H44D H 0.8353 0.1685 0.4909 0.108 Uiso 1 1 calc R A .
H44E H 0.8580 0.2629 0.4552 0.108 Uiso 1 1 calc R . .
H44F H 0.9096 0.1347 0.4492 0.108 Uiso 1 1 calc R . .
C1A C 0.2607(2) 0.5237(2) 0.57723(8) 0.0295(6) Uani 1 1 d . . .
O1A O 0.37193(15) 0.58127(14) 0.57366(5) 0.0300(4) Uani 1 1 d . . .
H1OA H 0.4128 0.5876 0.6022 0.036 Uiso 1 1 d R . .
O2A O 0.23423(18) 0.48497(18) 0.61308(5) 0.0522(6) Uani 1 1 d . . .
O3A O 0.19661(17) 0.51302(16) 0.54469(5) 0.0390(5) Uani 1 1 d . . .
C1B C 0.4882(3) 0.5487(2) 0.67706(8) 0.0361(7) Uani 1 1 d . . .
O1B O 0.3886(2) 0.47603(17) 0.67894(5) 0.0537(6) Uani 1 1 d . . .
H1OB H 0.3342 0.4990 0.6565 0.064 Uiso 1 1 d R . .
O2B O 0.5627(2) 0.55069(18) 0.70727(6) 0.0565(6) Uani 1 1 d . . .
O3B O 0.49721(17) 0.60984(15) 0.64427(5) 0.0380(4) Uani 1 1 d . . .

loop_
_atom_site_aniso_label
_atom_site_aniso_U_11
_atom_site_aniso_U_22
_atom_site_aniso_U_33
_atom_site_aniso_U_23
_atom_site_aniso_U_13
_atom_site_aniso_U_12
P1A 0.0204(3) 0.0216(3) 0.0258(3) 0.0026(3) 0.0005(3) -0.0004(3)
C11A 0.0251(14) 0.0229(13) 0.0294(12) 0.0036(10) 0.0042(11) -0.0012(11)
C12A 0.0306(15) 0.0279(14) 0.0282(12) 0.0025(11) 0.0024(11) 0.0050(12)
C13A 0.0434(18) 0.0288(15) 0.0411(15) 0.0066(12) 0.0104(14) 0.0067(13)
C14A 0.070(2) 0.0342(16) 0.0538(18) 0.0108(14) 0.0225(17) 0.0158(16)
C21A 0.0257(14) 0.0227(13) 0.0272(12) 0.0013(10) 0.0026(11) -0.0020(11)
C22A 0.0283(15) 0.0282(14) 0.0327(13) -0.0004(11) -0.0001(11) -0.0021(12)
C23A 0.0326(16) 0.0363(15) 0.0344(14) -0.0026(12) -0.0067(12) -0.0015(13)
C24A 0.053(2) 0.0420(18) 0.0518(17) -0.0051(14) -0.0186(15) 0.0002(15)
C31A 0.0212(13) 0.0247(13) 0.0254(12) 0.0016(10) 0.0015(10) 0.0032(10)
C32A 0.0280(14) 0.0256(13) 0.0322(13) 0.0038(11) 0.0053(11) 0.0042(11)
C33A 0.0265(14) 0.0249(13) 0.0333(13) 0.0003(11) -0.0012(11) 0.0031(11)
C34A 0.0371(17) 0.0284(15) 0.0544(17) 0.0048(13) -0.0008(14) 0.0074(13)
C41A 0.0214(13) 0.0260(13) 0.0271(12) 0.0031(11) -0.0029(10) 0.0011(11)
C42A 0.0189(13) 0.0286(14) 0.0317(12) 0.0020(11) -0.0009(11) -0.0014(11)
C43A 0.0236(14) 0.0326(15) 0.0417(15) -0.0028(12) -0.0014(12) -0.0022(12)
C44A 0.0360(18) 0.0444(18) 0.0644(19) 0.0079(15) -0.0059(15) -0.0166(14)
P1B 0.0246(4) 0.0230(3) 0.0261(3) 0.0001(3) 0.0018(3) -0.0008(3)
C11B 0.0303(15) 0.0228(13) 0.0314(13) -0.0030(10) -0.0001(11) -0.0042(11)
C12B 0.0360(17) 0.0270(14) 0.0403(14) -0.0037(12) 0.0001(13) -0.0015(12)
C13B 0.0499(19) 0.0243(14) 0.0435(15) -0.0057(12) -0.0012(14) 0.0053(13)
C14B 0.062(2) 0.0332(17) 0.0640(19) -0.0084(15) -0.0042(17) 0.0152(16)
C21B 0.0428(18) 0.0370(16) 0.0370(14) 0.0004(12) -0.0076(13) 0.0018(14)
C22B 0.0330(16) 0.0312(15) 0.0439(15) 0.0049(12) -0.0006(13) 0.0010(12)
C23B 0.0383(19) 0.047(2) 0.094(2) 0.0101(18) -0.0110(18) -0.0011(16)
C24B 0.036(2) 0.058(2) 0.139(3) 0.024(2) 0.008(2) -0.0031(18)
C41B 0.0352(17) 0.0359(16) 0.0387(14) -0.0012(12) 0.0006(13) 0.0011(13)
C42B 0.0350(17) 0.0269(14) 0.0449(15) -0.0102(12) -0.0086(13) 0.0066(12)
C43B 0.073(2) 0.0431(18) 0.0572(19) -0.0091(16) -0.0312(17) 0.0091(18)
C44B 0.087(3) 0.047(2) 0.080(2) -0.0183(18) -0.049(2) 0.015(2)
C1A 0.0270(15) 0.0266(14) 0.0348(14) -0.0046(11) 0.0003(12) 0.0006(11)
O1A 0.0282(10) 0.0327(10) 0.0291(9) 0.0008(7) -0.0027(8) -0.0054(8)
O2A 0.0425(12) 0.0791(15) 0.0350(10) 0.0119(10) 0.0006(9) -0.0275(11)
O3A 0.0345(11) 0.0461(12) 0.0359(10) -0.0013(9) -0.0102(9) -0.0064(9)
C1B 0.0407(18) 0.0326(16) 0.0350(15) -0.0080(13) -0.0021(14) 0.0151(14)
O1B 0.0667(15) 0.0551(14) 0.0389(10) 0.0182(10) -0.0081(10) -0.0150(12)
O2B 0.0641(15) 0.0658(15) 0.0388(11) -0.0044(10) -0.0216(11) 0.0128(12)
O3B 0.0366(11) 0.0389(11) 0.0383(10) 0.0049(9) -0.0088(8) -0.0026(9)

loop_
_atom_type_symbol
_atom_type_description
_atom_type_scat_dispersion_real
_atom_type_scat_dispersion_imag
_atom_type_scat_source
C C 0.0033 0.0016 'International Tables Vol C Tables 4.2.6.8 and 6.1.1.4'
H H 0.0000 0.0000 'International Tables Vol C Tables 4.2.6.8 and 6.1.1.4'
O O 0.0106 0.0060 'International Tables Vol C Tables 4.2.6.8 and 6.1.1.4'
P P 0.1023 0.0942 'International Tables Vol C Tables 4.2.6.8 and 6.1.1.4'

loop_
_geom_angle_atom_site_label_1
_geom_angle_atom_site_label_2
_geom_angle_atom_site_label_3
_geom_angle
C21A P1A C11A 109.19(11)
C31A P1A C11A 107.56(11)
C31A P1A C21A 108.97(11)
C31A P1A C41A 111.09(12)
C41A P1A C11A 109.76(11)
C41A P1A C21A 110.21(10)
C12A C11A P1A 115.46(15)
C13A C12A C11A 112.54(18)
C12A C13A C14A 114.4(2)
C22A C21A P1A 114.90(15)
C21A C22A C23A 111.10(19)
C24A C23A C22A 112.4(2)
C32A C31A P1A 115.19(15)
C33A C32A C31A 111.66(18)
C34A C33A C32A 112.3(2)
C42A C41A P1A 114.60(16)
C43A C42A C41A 113.22(19)
C44A C43A C42A 111.2(2)
C11B P1B C31B 109.7(2)
C11B P1B C41B 108.49(12)
C21B P1B C11B 107.53(13)
C21B P1B C31B 115.9(2)
C21B P1B C41B 110.11(12)
C31' P1B C11B 111.3(3)
C31' P1B C21B 103.2(3)
C31' P1B C31B 13.6(3)
C31' P1B C41B 115.8(3)
C41B P1B C31B 104.9(2)
C12B C11B P1B 118.38(18)
C13B C12B C11B 111.9(2)
C14B C13B C12B 114.5(2)
C22B C21B P1B 114.56(18)
C23B C22B C21B 114.1(2)
C24B C23B C22B 115.7(3)
C32B C31B P1B 114.3(4)
C33B C32B C31B 112.6(5)
C34B C33B C32B 111.3(5)
C32' C31' P1B 115.6(5)
C31' C32' C33' 114.8(5)
C34' C33' C32' 114.3(5)
C42B C41B P1B 116.34(17)
C43B C42B C41B 113.0(2)
C44B C43B C42B 115.0(3)
O2A C1A O1A 117.0(2)
O3A C1A O1A 116.3(2)
O3A C1A O2A 126.6(2)
O2B C1B O1B 117.8(3)
O2B C1B O3B 125.2(3)
O3B C1B O1B 117.0(2)

loop_
_geom_bond_atom_site_label_1
_geom_bond_atom_site_label_2
_geom_bond_distance
P1A C11A 1.801(2)
P1A C21A 1.796(2)
P1A C31A 1.791(2)
P1A C41A 1.795(3)
C11A C12A 1.526(3)
C12A C13A 1.513(3)
C13A C14A 1.514(3)
C21A C22A 1.524(3)
C22A C23A 1.527(3)
C23A C24A 1.517(4)
C31A C32A 1.534(3)
C32A C33A 1.522(3)
C33A C34A 1.522(3)
C41A C42A 1.542(3)
C42A C43A 1.516(3)
C43A C44A 1.512(3)
P1B C11B 1.795(2)
P1B C21B 1.789(3)
P1B C31B 1.820(6)
P1B C31' 1.778(8)
P1B C41B 1.810(2)
C11B C12B 1.516(3)
C12B C13B 1.512(3)
C13B C14B 1.508(4)
C21B C22B 1.510(3)
C22B C23B 1.499(4)
C23B C24B 1.492(4)
C31B C32B 1.544(7)
C32B C33B 1.512(7)
C33B C34B 1.511(7)
C31' C32' 1.493(8)
C32' C33' 1.504(7)
C33' C34' 1.480(7)
C41B C42B 1.518(4)
C42B C43B 1.509(4)
C43B C44B 1.490(4)
C1A O1A 1.360(3)
C1A O2A 1.261(3)
C1A O3A 1.235(3)
C1B O1B 1.352(3)
C1B O2B 1.234(3)
C1B O3B 1.267(3)
